data_1528885
loop_
_publ_author_name
'Simon, A.'
'Peters, K.'
'Peters, E.M.'

_publ_section_title
;
 Die Kristallstruktur von Li Al Cl4 (S O2)3
;
_journal_name_full 'Zeitschrift fuer Anorganische und Allgemeine Chemie'
_journal_page_first 94
_journal_page_last 100
_journal_volume 469
_journal_year 1980
_chemical_formula_sum 'Al Cl4 Li O6 S3'
_chemical_name_systematic 'Li Al Cl4 (S O2)3'
_space_group_IT_number 62
_symmetry_space_group_name_Hall '-P 2c 2n'
_symmetry_space_group_name_H-M 'P n a m'
_cell_angle_alpha 90
_cell_angle_beta 90
_cell_angle_gamma 90
_cell_formula_units_Z 4
_cell_length_a 9.516
_cell_length_b 13.271
_cell_length_c 10.174
_cell_volume 1284.842
_citation_journal_id_ASTM ZAACAB
_cod_data_source_file Simon_ZAACAB_1980_41.cif
_cod_data_source_block Al1Cl4Li1O6S3
_cod_original_sg_symbol_Hall '-P 2ac 2n (-x,z,y)'
_cod_original_formula_sum 'Al1 Cl4 Li1 O6 S3'
_cod_database_code 1528885

loop_
_symmetry_equiv_pos_as_xyz
x,y,z
-x+1/2,y+1/2,-z
x+1/2,-y+1/2,-z+1/2
-x,-y,z+1/2
-x,-y,-z
x-1/2,-y-1/2,z
-x-1/2,y-1/2,z-1/2
x,y,-z-1/2

loop_
_atom_site_label
_atom_site_type_symbol
_atom_site_fract_x
_atom_site_fract_y
_atom_site_fract_z
_atom_site_occupancy
_atom_site_U_iso_or_equiv
Cl2 Cl-1 0.2081 0.2132 0.25 1 0.0
O1 O-2 0.507 0.1798 0.5905 1 0.0
O2 O-2 0.2495 0.1822 0.6045 1 0.0
O4 O-2 0.9947 0.1267 0.75 1 0.0
Cl3 Cl-1 0.5636 0.0465 0.25 1 0.0
Cl1 Cl-1 0.873 0.0919 0.4207 1 0.0
S1 S+4 0.8753 0.0621 0.75 1 0.0
O3 O-2 0.7413 0.108 0.75 1 0.0
S2 S+4 0.3742 0.1492 0.5393 1 0.0
Li1 Li+1 0.1242 0.2563 0.75 1 0.0
Al1 Al+3 0.7562 0.1307 0.25 1 0.0
